data_4304996
loop_
_publ_author_name
'Debashis Adhikari'
'Falguni Basuli'
'Hongjun Fan'
'John C. Huffman'
'Maren Pink'
'Daniel J. Mindiola'

_publ_section_title
;
P=N Bond Formation via Incomplete N-Atom Transfer from a Ferrous Amide
Precursor
;
_journal_name_full 'Inorganic Chemistry'
_journal_page_first 4439
_journal_page_last 4441
_journal_paper_doi 10.1021/ic800182m
_journal_volume 47
_journal_year 2008
_chemical_formula_moiety '2(C40 H50 Fe N2 P2), 3(C4 H10 O)'
_chemical_formula_sum 'C46 H65 Fe N2 O1.5 P2'
_chemical_formula_weight 787.79
_chemical_name_systematic
; 
 ? 
;
_space_group_IT_number 14
_symmetry_cell_setting monoclinic
_symmetry_space_group_name_Hall '-P 2ybc'
_symmetry_space_group_name_H-M 'P 1 21/c 1'
_atom_sites_solution_hydrogens geom
_atom_sites_solution_primary direct
_atom_sites_solution_secondary difmap
_audit_creation_method SHELXL-97
_cell_angle_alpha 90.00
_cell_angle_beta 91.898(2)
_cell_angle_gamma 90.00
_cell_formula_units_Z 4
_cell_length_a 21.8572(12)
_cell_length_b 12.1293(6)
_cell_length_c 16.4024(9)
_cell_measurement_reflns_used 1818
_cell_measurement_temperature 108(2)
_cell_measurement_theta_max 27.41
_cell_measurement_theta_min 2.30
_cell_volume 4346.1(4)
_computing_cell_refinement 'SAINT (Bruker, 1999)'
_computing_data_collection 'SMART (Bruker, 1999)'
_computing_data_reduction 'SAINT (Bruker, 1999), XTEL (local program)'
_computing_structure_refinement 'SHELXL-97 (Sheldrick, 1997)'
_computing_structure_solution 'SHELXS-97 (Sheldrick, 1990)'
_diffrn_ambient_temperature 108(2)
_diffrn_detector 'CCD area detector'
_diffrn_detector_area_resol_mean 44.52
_diffrn_detector_type 'Bruker SMART 6000'
_diffrn_measured_fraction_theta_full 1.000
_diffrn_measured_fraction_theta_max 1.000
_diffrn_measurement_details '   0.30 degree frames measured for  15.17 seconds each'
_diffrn_measurement_device 'three-circle goniometer with fixed chi'
_diffrn_measurement_device_type 'Bruker Platform goniometer'
_diffrn_measurement_method '\w scans'
_diffrn_radiation_monochromator graphite
_diffrn_radiation_source 'fine-focus sealed tube'
_diffrn_radiation_type MoK\a
_diffrn_radiation_wavelength 0.71073
_diffrn_reflns_av_R_equivalents 0.0971
_diffrn_reflns_av_sigmaI/netI 0.0532
_diffrn_reflns_limit_h_max 28
_diffrn_reflns_limit_h_min -28
_diffrn_reflns_limit_k_max 15
_diffrn_reflns_limit_k_min -15
_diffrn_reflns_limit_l_max 21
_diffrn_reflns_limit_l_min -21
_diffrn_reflns_number 96163
_diffrn_reflns_theta_full 27.52
_diffrn_reflns_theta_max 27.52
_diffrn_reflns_theta_min 2.09
_diffrn_standards_decay_% 0.0
_exptl_absorpt_coefficient_mu 0.457
_exptl_absorpt_correction_type none
_exptl_crystal_colour orange
_exptl_crystal_density_diffrn 1.204
_exptl_crystal_density_method 'not measured'
_exptl_crystal_description 'rectangular prism'
_exptl_crystal_F_000 1692
_exptl_crystal_size_max 0.25
_exptl_crystal_size_mid 0.15
_exptl_crystal_size_min 0.10
_refine_diff_density_max 1.532
_refine_diff_density_min -0.424
_refine_diff_density_rms 0.069
_refine_ls_extinction_method none
_refine_ls_goodness_of_fit_ref 0.988
_refine_ls_hydrogen_treatment mixed
_refine_ls_matrix_type full
_refine_ls_number_parameters 726
_refine_ls_number_reflns 10007
_refine_ls_number_restraints 0
_refine_ls_restrained_S_all 0.988
_refine_ls_R_factor_all 0.0673
_refine_ls_R_factor_gt 0.0494
_refine_ls_shift/su_max 0.006
_refine_ls_shift/su_mean 0.000
_refine_ls_structure_factor_coef Fsqd
_refine_ls_weighting_details 'calc w=1/[\s^2^(Fo^2^)+(0.0642P)^2^+0.0000P] where P=(Fo^2^+2Fc^2^)/3'
_refine_ls_weighting_scheme calc
_refine_ls_wR_factor_gt 0.1030
_refine_ls_wR_factor_ref 0.1092
_reflns_number_gt 7475
_reflns_number_total 10007
_reflns_threshold_expression >2sigma(I)
_cod_data_source_file ic800182m-file001_2.cif
_cod_data_source_block 05053
_cod_depositor_comments
;
The following automatic conversions were performed:
'_symmetry_cell_setting' value 'Monoclinic' changed to 'monoclinic'
according to '/home/saulius/struct/CIF-dictionaries/cif_core.dic'
dictionary named 'cif_core.dic' version 2.4.1 from 2010-06-29.

Automatic conversion script
Id: cif_fix_enum 1527 2010-12-29 10:47:43Z saulius 
;
_cod_original_sg_symbol_Hall '-P 2ybc  '
_cod_original_sg_symbol_H-M 'P 1 21/c 1 '
_cod_original_formula_sum 'C46 H65 Fe N2 O1.50 P2'
_cod_database_code 4304996

loop_
_symmetry_equiv_pos_as_xyz
'x, y, z'
'-x, y+1/2, -z+1/2'
'-x, -y, -z'
'x, -y-1/2, z-1/2'

loop_
_atom_site_label
_atom_site_type_symbol
_atom_site_fract_x
_atom_site_fract_y
_atom_site_fract_z
_atom_site_U_iso_or_equiv
_atom_site_adp_type
_atom_site_occupancy
_atom_site_symmetry_multiplicity
_atom_site_calc_flag
_atom_site_refinement_flags
_atom_site_disorder_assembly
_atom_site_disorder_group
Fe1 Fe 0.263685(12) 0.74475(2) 0.103720(17) 0.01435(8) Uani 1 1 d . . .
P2 P 0.24591(2) 0.93922(4) 0.13517(3) 0.01478(11) Uani 1 1 d . . .
C3 C 0.30941(9) 0.98074(16) 0.07171(11) 0.0158(4) Uani 1 1 d . . .
C4 C 0.31173(10) 1.08121(17) 0.02963(12) 0.0186(4) Uani 1 1 d . . .
C5 C 0.35844(9) 1.10555(17) -0.02244(12) 0.0192(4) Uani 1 1 d . . .
C6 C 0.35949(13) 1.2132(2) -0.06901(16) 0.0287(5) Uani 1 1 d . . .
C7 C 0.40379(9) 1.02630(18) -0.03238(12) 0.0195(4) Uani 1 1 d . . .
C8 C 0.40276(9) 0.92639(17) 0.00794(12) 0.0185(4) Uani 1 1 d . . .
C9 C 0.35580(9) 0.90123(16) 0.06151(12) 0.0155(4) Uani 1 1 d . . .
N10 N 0.34987(7) 0.79940(14) 0.10167(10) 0.0158(3) Uani 1 1 d . . .
C11 C 0.39713(9) 0.75574(16) 0.15002(12) 0.0154(4) Uani 1 1 d . . .
C12 C 0.45581(9) 0.80385(18) 0.16060(13) 0.0201(4) Uani 1 1 d . . .
C13 C 0.49972(9) 0.75929(18) 0.21326(14) 0.0224(4) Uani 1 1 d . . .
C14 C 0.48924(9) 0.66522(17) 0.25909(13) 0.0206(4) Uani 1 1 d . . .
C15 C 0.53728(12) 0.6185(2) 0.31816(19) 0.0305(6) Uani 1 1 d . . .
C16 C 0.43141(9) 0.61716(17) 0.24939(13) 0.0184(4) Uani 1 1 d . . .
C17 C 0.38600(8) 0.65946(16) 0.19660(12) 0.0149(4) Uani 1 1 d . . .
P18 P 0.30939(2) 0.60156(4) 0.18718(3) 0.01402(11) Uani 1 1 d . . .
C19 C 0.17812(9) 1.01368(18) 0.09338(13) 0.0206(4) Uani 1 1 d . . .
C20 C 0.12248(11) 0.9842(2) 0.14307(17) 0.0334(6) Uani 1 1 d . . .
C21 C 0.16571(11) 0.9849(2) 0.00362(14) 0.0252(5) Uani 1 1 d . . .
C22 C 0.26221(10) 1.00527(17) 0.23588(12) 0.0205(4) Uani 1 1 d . . .
C23 C 0.26932(14) 1.1300(2) 0.23148(16) 0.0318(6) Uani 1 1 d . . .
C24 C 0.31827(12) 0.9514(2) 0.27686(14) 0.0287(5) Uani 1 1 d . . .
C25 C 0.29135(10) 0.54767(17) 0.28861(12) 0.0189(4) Uani 1 1 d . . .
C26 C 0.28758(11) 0.6423(2) 0.34946(14) 0.0241(5) Uani 1 1 d . . .
C27 C 0.23158(12) 0.4828(2) 0.28208(16) 0.0314(6) Uani 1 1 d . . .
C28 C 0.31727(9) 0.47757(16) 0.12164(12) 0.0170(4) Uani 1 1 d . . .
C29 C 0.34337(10) 0.51357(19) 0.04076(13) 0.0207(4) Uani 1 1 d . . .
C30 C 0.35590(11) 0.38430(18) 0.15948(15) 0.0243(5) Uani 1 1 d . . .
N31 N 0.20214(7) 0.68755(14) 0.03138(10) 0.0174(3) Uani 1 1 d . . .
C32 C 0.20195(9) 0.63070(17) -0.04859(12) 0.0170(4) Uani 1 1 d . . .
C33 C 0.18624(9) 0.51291(17) -0.02213(12) 0.0174(4) Uani 1 1 d . . .
C34 C 0.20315(10) 0.40998(18) -0.04849(13) 0.0209(4) Uani 1 1 d . . .
C35 C 0.18078(10) 0.31758(19) -0.00734(15) 0.0266(5) Uani 1 1 d . . .
C36 C 0.14255(10) 0.33010(19) 0.05734(16) 0.0289(5) Uani 1 1 d . . .
C37 C 0.12465(10) 0.43523(19) 0.08318(14) 0.0249(5) Uani 1 1 d . . .
C38 C 0.14693(9) 0.52564(17) 0.04304(12) 0.0183(4) Uani 1 1 d . . .
C39 C 0.13998(9) 0.65075(17) 0.05320(13) 0.0176(4) Uani 1 1 d . . .
C40 C 0.10293(9) 0.69045(16) -0.02278(12) 0.0176(4) Uani 1 1 d . . .
C41 C 0.04481(10) 0.73227(17) -0.03523(14) 0.0222(4) Uani 1 1 d . . .
C42 C 0.02669(10) 0.76136(18) -0.11502(15) 0.0268(5) Uani 1 1 d . . .
C43 C 0.06554(11) 0.74763(18) -0.17936(15) 0.0263(5) Uani 1 1 d . . .
C44 C 0.12441(10) 0.70413(18) -0.16614(13) 0.0216(4) Uani 1 1 d . . .
C45 C 0.14257(9) 0.67740(16) -0.08746(12) 0.0179(4) Uani 1 1 d . . .
C46 C 0.04816(14) 0.4421(2) 0.3231(2) 0.0403(6) Uani 1 1 d . . .
C47 C 0.07732(12) 0.3324(2) 0.30917(18) 0.0354(6) Uani 1 1 d . . .
O48 O 0.04239(7) 0.24974(12) 0.34699(10) 0.0251(3) Uani 1 1 d . . .
C49 C 0.06190(11) 0.14166(19) 0.32658(15) 0.0271(5) Uani 1 1 d . . .
C50 C 0.02836(14) 0.0597(2) 0.37665(18) 0.0362(6) Uani 1 1 d . . .
C51 C 0.46045(16) 0.6252(4) -0.0947(2) 0.0757(12) Uani 1 1 d . A 2
H117 H 0.4694 0.5659 -0.1330 0.114 Uiso 1 1 calc R A 2
H116 H 0.4721 0.6962 -0.1182 0.114 Uiso 1 1 calc R A 2
H115 H 0.4166 0.6255 -0.0842 0.114 Uiso 1 1 calc R A 2
C52 C 0.4936(2) 0.6082(6) -0.0217(4) 0.0550(18) Uani 0.50 1 d P A 2
H118 H 0.5348 0.6409 -0.0265 0.066 Uiso 0.50 1 calc PR A 2
H119 H 0.4730 0.6478 0.0225 0.066 Uiso 0.50 1 calc PR A 2
O53 O 0.5000 0.5000 0.0000 0.0583(9) Uani 1 2 d S . 2
C54 C 0.5287(2) 0.4856(6) 0.0825(4) 0.0561(18) Uani 0.50 1 d P . 2
H120 H 0.5676 0.5272 0.0868 0.067 Uiso 0.50 1 calc PR . 2
H121 H 0.5011 0.5138 0.1243 0.067 Uiso 0.50 1 calc PR . 2
H55 H 0.2805(10) 1.1329(18) 0.0384(13) 0.016(5) Uiso 1 1 d . . .
H56 H 0.3298(16) 1.262(3) -0.052(2) 0.069(11) Uiso 1 1 d . . .
H57 H 0.3961(15) 1.252(2) -0.0596(18) 0.047(9) Uiso 1 1 d . . .
H58 H 0.3559(15) 1.206(3) -0.129(2) 0.069(10) Uiso 1 1 d . . .
H59 H 0.4344(10) 1.0421(18) -0.0685(14) 0.019(6) Uiso 1 1 d . . .
H60 H 0.4321(10) 0.8744(19) -0.0032(14) 0.021(6) Uiso 1 1 d . . .
H61 H 0.4640(10) 0.868(2) 0.1349(14) 0.021(6) Uiso 1 1 d . . .
H62 H 0.5375(11) 0.7970(19) 0.2168(13) 0.021(6) Uiso 1 1 d . . .
H63 H 0.5711(17) 0.658(3) 0.321(2) 0.076(11) Uiso 1 1 d . . .
H64 H 0.5519(14) 0.549(3) 0.2997(19) 0.056(9) Uiso 1 1 d . . .
H65 H 0.5258(15) 0.602(3) 0.361(2) 0.061(11) Uiso 1 1 d . . .
H66 H 0.4231(11) 0.552(2) 0.2816(14) 0.025(6) Uiso 1 1 d . . .
H67 H 0.1859(11) 1.093(2) 0.0966(15) 0.033(7) Uiso 1 1 d . . .
H68 H 0.1144(12) 0.907(2) 0.1433(16) 0.037(8) Uiso 1 1 d . . .
H69 H 0.0859(13) 1.027(2) 0.1234(16) 0.042(8) Uiso 1 1 d . . .
H70 H 0.1285(13) 1.002(2) 0.2012(19) 0.049(8) Uiso 1 1 d . . .
H71 H 0.1284(13) 1.023(2) -0.0154(16) 0.043(8) Uiso 1 1 d . . .
H72 H 0.1593(11) 0.909(2) -0.0061(14) 0.025(6) Uiso 1 1 d . . .
H73 H 0.1989(11) 1.009(2) -0.0287(15) 0.027(6) Uiso 1 1 d . . .
H74 H 0.2274(10) 0.9896(18) 0.2665(14) 0.017(5) Uiso 1 1 d . . .
H75 H 0.2311(13) 1.168(2) 0.2153(17) 0.042(8) Uiso 1 1 d . . .
H76 H 0.2802(12) 1.162(2) 0.2891(17) 0.041(7) Uiso 1 1 d . . .
H77 H 0.3015(13) 1.152(2) 0.1978(17) 0.038(7) Uiso 1 1 d . . .
H78 H 0.3248(12) 0.981(2) 0.3361(17) 0.041(7) Uiso 1 1 d . . .
H79 H 0.3154(11) 0.867(2) 0.2813(15) 0.035(7) Uiso 1 1 d . . .
H80 H 0.3552(12) 0.967(2) 0.2452(16) 0.031(7) Uiso 1 1 d . . .
H81 H 0.3228(11) 0.498(2) 0.3064(14) 0.024(6) Uiso 1 1 d . . .
H82 H 0.2790(12) 0.616(2) 0.3967(18) 0.040(8) Uiso 1 1 d . . .
H83 H 0.2551(11) 0.689(2) 0.3336(15) 0.028(6) Uiso 1 1 d . . .
H84 H 0.3251(12) 0.682(2) 0.3507(15) 0.032(7) Uiso 1 1 d . . .
H85 H 0.1991(13) 0.532(2) 0.2648(17) 0.040(8) Uiso 1 1 d . . .
H86 H 0.2327(13) 0.421(3) 0.2427(19) 0.051(9) Uiso 1 1 d . . .
H87 H 0.2226(14) 0.453(3) 0.336(2) 0.056(9) Uiso 1 1 d . . .
H88 H 0.2754(10) 0.4526(18) 0.1112(13) 0.015(5) Uiso 1 1 d . . .
H89 H 0.3192(12) 0.575(2) 0.0129(16) 0.037(7) Uiso 1 1 d . . .
H90 H 0.3850(11) 0.5369(18) 0.0474(13) 0.019(6) Uiso 1 1 d . . .
H91 H 0.3425(11) 0.455(2) 0.0034(16) 0.034(7) Uiso 1 1 d . . .
H92 H 0.3980(12) 0.409(2) 0.1650(14) 0.027(6) Uiso 1 1 d . . .
H93 H 0.3587(12) 0.321(2) 0.1197(16) 0.039(7) Uiso 1 1 d . . .
H94 H 0.3386(12) 0.358(2) 0.2091(17) 0.038(7) Uiso 1 1 d . . .
H95 H 0.2405(9) 0.6405(17) -0.0779(13) 0.012(5) Uiso 1 1 d . . .
H96 H 0.2274(10) 0.4007(19) -0.0892(14) 0.017(6) Uiso 1 1 d . . .
H97 H 0.1898(12) 0.248(2) -0.0264(16) 0.032(7) Uiso 1 1 d . . .
H98 H 0.1263(12) 0.267(2) 0.0842(16) 0.034(7) Uiso 1 1 d . . .
H99 H 0.0986(11) 0.4435(19) 0.1268(15) 0.022(6) Uiso 1 1 d . . .
H100 H 0.1266(9) 0.6748(18) 0.1030(14) 0.014(5) Uiso 1 1 d . . .
H101 H 0.0180(10) 0.7427(18) 0.0066(14) 0.018(6) Uiso 1 1 d . . .
H102 H -0.0108(11) 0.793(2) -0.1237(14) 0.028(6) Uiso 1 1 d . . .
H103 H 0.0521(12) 0.764(2) -0.2290(16) 0.032(7) Uiso 1 1 d . . .
H104 H 0.1515(10) 0.6939(19) -0.2084(14) 0.021(6) Uiso 1 1 d . . .
H105 H 0.0752(15) 0.498(3) 0.302(2) 0.065(10) Uiso 1 1 d . . .
H106 H 0.0058(17) 0.452(3) 0.293(2) 0.075(11) Uiso 1 1 d . . .
H107 H 0.0406(13) 0.454(2) 0.3809(19) 0.047(8) Uiso 1 1 d . . .
H108 H 0.0757(12) 0.317(2) 0.2475(18) 0.044(8) Uiso 1 1 d . . .
H109 H 0.1204(14) 0.334(2) 0.3334(18) 0.054(9) Uiso 1 1 d . . .
H110 H 0.0552(10) 0.1309(19) 0.2665(15) 0.023(6) Uiso 1 1 d . . .
H111 H 0.1046(12) 0.136(2) 0.3365(15) 0.030(7) Uiso 1 1 d . . .
H112 H 0.0376(12) -0.015(2) 0.3586(16) 0.042(8) Uiso 1 1 d . . .
H113 H 0.0422(14) 0.071(3) 0.439(2) 0.057(9) Uiso 1 1 d . . .
H114 H -0.0132(14) 0.067(2) 0.3688(17) 0.044(8) Uiso 1 1 d . . .

loop_
_atom_site_aniso_label
_atom_site_aniso_U_11
_atom_site_aniso_U_22
_atom_site_aniso_U_33
_atom_site_aniso_U_23
_atom_site_aniso_U_13
_atom_site_aniso_U_12
Fe1 0.01433(14) 0.01209(14) 0.01640(15) -0.00029(11) -0.00313(10) -0.00053(11)
P2 0.0182(2) 0.0127(2) 0.0135(2) -0.00016(19) 0.00077(19) -0.00032(19)
C3 0.0192(9) 0.0163(10) 0.0119(9) -0.0009(7) -0.0008(7) -0.0021(8)
C4 0.0236(10) 0.0144(10) 0.0176(10) -0.0003(8) -0.0010(8) 0.0019(8)
C5 0.0264(11) 0.0156(10) 0.0155(10) 0.0014(8) -0.0008(8) -0.0040(8)
C6 0.0371(14) 0.0207(12) 0.0287(13) 0.0080(10) 0.0070(11) 0.0002(10)
C7 0.0221(10) 0.0233(11) 0.0131(10) 0.0006(8) 0.0021(8) -0.0065(8)
C8 0.0182(10) 0.0191(11) 0.0181(10) -0.0009(8) -0.0004(8) -0.0003(8)
C9 0.0179(9) 0.0151(10) 0.0134(9) -0.0002(7) -0.0027(7) -0.0033(7)
N10 0.0155(8) 0.0143(8) 0.0175(8) 0.0017(7) -0.0015(6) -0.0010(6)
C11 0.0162(9) 0.0140(9) 0.0158(9) -0.0024(8) 0.0000(7) 0.0006(7)
C12 0.0197(10) 0.0184(11) 0.0223(11) 0.0025(9) 0.0004(8) -0.0042(8)
C13 0.0167(10) 0.0231(11) 0.0272(11) -0.0017(9) -0.0032(8) -0.0046(8)
C14 0.0193(10) 0.0194(10) 0.0229(11) -0.0007(8) -0.0046(8) 0.0011(8)
C15 0.0213(12) 0.0288(14) 0.0409(16) 0.0088(12) -0.0099(11) -0.0020(10)
C16 0.0186(10) 0.0166(10) 0.0196(10) 0.0011(8) -0.0025(8) 0.0010(8)
C17 0.0149(9) 0.0130(9) 0.0167(10) -0.0011(7) 0.0004(7) -0.0009(7)
P18 0.0145(2) 0.0138(2) 0.0136(2) 0.00118(19) -0.00106(18) -0.00106(18)
C19 0.0224(10) 0.0175(11) 0.0218(11) 0.0011(8) 0.0012(8) 0.0041(8)
C20 0.0261(12) 0.0419(16) 0.0326(14) 0.0081(12) 0.0079(10) 0.0114(11)
C21 0.0254(12) 0.0238(12) 0.0261(12) 0.0039(10) -0.0056(9) 0.0035(9)
C22 0.0273(11) 0.0194(11) 0.0151(10) -0.0020(8) 0.0035(8) -0.0055(8)
C23 0.0529(16) 0.0188(12) 0.0241(12) -0.0062(10) 0.0048(12) -0.0083(11)
C24 0.0354(13) 0.0312(14) 0.0191(11) 0.0001(10) -0.0052(10) -0.0059(10)
C25 0.0223(10) 0.0194(11) 0.0150(10) 0.0043(8) -0.0003(8) -0.0024(8)
C26 0.0270(12) 0.0291(13) 0.0163(11) 0.0002(9) 0.0010(9) -0.0023(10)
C27 0.0340(13) 0.0382(15) 0.0223(12) 0.0015(11) 0.0045(10) -0.0163(11)
C28 0.0181(10) 0.0131(9) 0.0198(10) -0.0016(8) -0.0012(8) -0.0011(8)
C29 0.0208(10) 0.0221(11) 0.0193(11) -0.0041(9) 0.0007(8) 0.0011(9)
C30 0.0314(12) 0.0155(11) 0.0257(12) 0.0003(9) -0.0034(10) 0.0029(9)
N31 0.0154(8) 0.0205(9) 0.0162(8) -0.0013(7) -0.0021(6) -0.0023(7)
C32 0.0171(9) 0.0182(10) 0.0155(10) -0.0006(8) -0.0017(8) -0.0008(8)
C33 0.0160(9) 0.0174(10) 0.0184(10) 0.0031(8) -0.0063(8) -0.0002(8)
C34 0.0220(10) 0.0225(11) 0.0179(10) -0.0014(9) -0.0036(8) 0.0032(8)
C35 0.0288(12) 0.0142(11) 0.0361(13) 0.0001(9) -0.0082(10) 0.0031(9)
C36 0.0251(11) 0.0205(12) 0.0410(14) 0.0127(10) -0.0016(10) -0.0016(9)
C37 0.0193(10) 0.0256(12) 0.0299(12) 0.0088(10) 0.0007(9) 0.0014(9)
C38 0.0149(9) 0.0184(10) 0.0213(10) 0.0026(8) -0.0057(8) 0.0014(8)
C39 0.0164(9) 0.0205(11) 0.0159(10) 0.0004(8) -0.0001(8) 0.0001(8)
C40 0.0191(10) 0.0109(9) 0.0225(10) 0.0023(8) -0.0033(8) -0.0034(7)
C41 0.0199(10) 0.0150(10) 0.0316(12) 0.0014(9) -0.0004(9) -0.0012(8)
C42 0.0207(10) 0.0192(11) 0.0399(14) 0.0059(10) -0.0091(9) 0.0016(9)
C43 0.0303(12) 0.0211(11) 0.0267(12) 0.0070(9) -0.0118(9) -0.0016(9)
C44 0.0272(11) 0.0167(10) 0.0206(11) 0.0004(8) -0.0057(9) -0.0022(8)
C45 0.0192(10) 0.0130(10) 0.0211(10) 0.0006(8) -0.0038(8) -0.0029(8)
C46 0.0420(16) 0.0281(14) 0.0503(18) 0.0044(13) -0.0065(14) -0.0040(12)
C47 0.0308(13) 0.0310(14) 0.0444(16) 0.0059(12) 0.0010(11) -0.0048(10)
O48 0.0269(8) 0.0213(8) 0.0269(8) 0.0010(6) -0.0007(6) 0.0015(6)
C49 0.0245(12) 0.0267(12) 0.0296(13) -0.0033(10) -0.0045(9) 0.0058(9)
C50 0.0426(16) 0.0213(13) 0.0447(16) -0.0002(11) 0.0005(12) 0.0040(11)
C51 0.059(2) 0.099(3) 0.071(3) 0.036(2) 0.0234(19) -0.006(2)
C52 0.026(3) 0.079(5) 0.061(4) 0.037(4) 0.013(3) 0.006(3)
O53 0.0472(17) 0.084(3) 0.0443(17) -0.0137(17) 0.0084(14) -0.0205(16)
C54 0.026(3) 0.101(6) 0.043(3) -0.011(4) 0.011(2) -0.023(3)

loop_
_atom_type_symbol
_atom_type_description
_atom_type_scat_dispersion_real
_atom_type_scat_dispersion_imag
_atom_type_scat_source
Fe Fe 0.3463 0.8444 'International Tables Vol C Tables 4.2.6.8 and 6.1.1.4'
P P 0.1023 0.0942 'International Tables Vol C Tables 4.2.6.8 and 6.1.1.4'
O O 0.0106 0.0060 'International Tables Vol C Tables 4.2.6.8 and 6.1.1.4'
N N 0.0061 0.0033 'International Tables Vol C Tables 4.2.6.8 and 6.1.1.4'
C C 0.0033 0.0016 'International Tables Vol C Tables 4.2.6.8 and 6.1.1.4'
H H 0.0000 0.0000 'International Tables Vol C Tables 4.2.6.8 and 6.1.1.4'

loop_
_geom_angle_atom_site_label_1
_geom_angle_atom_site_label_2
_geom_angle_atom_site_label_3
_geom_angle
_geom_angle_site_symmetry_1
_geom_angle_site_symmetry_3
_geom_angle_publ_flag
N31 Fe1 N10 139.52(7) . . ?
N31 Fe1 P18 111.36(5) . . ?
N10 Fe1 P18 82.84(5) . . ?
N31 Fe1 P2 111.73(5) . . ?
N10 Fe1 P2 80.81(5) . . ?
P18 Fe1 P2 129.86(2) . . ?
C3 P2 C19 105.55(9) . . ?
C3 P2 C22 105.05(9) . . ?
C19 P2 C22 104.28(10) . . ?
C3 P2 Fe1 90.95(7) . . ?
C19 P2 Fe1 121.58(7) . . ?
C22 P2 Fe1 125.10(7) . . ?
C4 C3 C9 119.80(18) . . ?
C4 C3 P2 123.97(15) . . ?
C9 C3 P2 116.07(14) . . ?
C5 C4 C3 121.89(19) . . ?
C5 C4 H55 120.4(13) . . ?
C3 C4 H55 117.7(13) . . ?
C4 C5 C7 117.83(19) . . ?
C4 C5 C6 121.3(2) . . ?
C7 C5 C6 120.9(2) . . ?
C5 C6 H56 112(2) . . ?
C5 C6 H57 112.3(18) . . ?
H56 C6 H57 103(3) . . ?
C5 C6 H58 115(2) . . ?
H56 C6 H58 108(3) . . ?
H57 C6 H58 104(3) . . ?
C8 C7 C5 121.74(19) . . ?
C8 C7 H59 120.7(14) . . ?
C5 C7 H59 117.6(14) . . ?
C7 C8 C9 120.89(19) . . ?
C7 C8 H60 118.9(14) . . ?
C9 C8 H60 120.1(14) . . ?
C8 C9 N10 124.27(18) . . ?
C8 C9 C3 117.85(18) . . ?
N10 C9 C3 117.76(17) . . ?
C11 N10 C9 121.63(16) . . ?
C11 N10 Fe1 123.27(13) . . ?
C9 N10 Fe1 113.60(12) . . ?
N10 C11 C12 124.60(18) . . ?
N10 C11 C17 118.95(17) . . ?
C12 C11 C17 116.34(18) . . ?
C13 C12 C11 121.6(2) . . ?
C13 C12 H61 118.9(14) . . ?
C11 C12 H61 119.4(14) . . ?
C12 C13 C14 122.45(19) . . ?
C12 C13 H62 116.0(14) . . ?
C14 C13 H62 121.6(14) . . ?
C13 C14 C16 116.49(18) . . ?
C13 C14 C15 122.0(2) . . ?
C16 C14 C15 121.5(2) . . ?
C14 C15 H63 113(2) . . ?
C14 C15 H64 111.1(18) . . ?
H63 C15 H64 102(3) . . ?
C14 C15 H65 116(3) . . ?
H63 C15 H65 114(3) . . ?
H64 C15 H65 100(3) . . ?
C17 C16 C14 122.7(2) . . ?
C17 C16 H66 119.8(14) . . ?
C14 C16 H66 117.5(14) . . ?
C16 C17 C11 120.38(18) . . ?
C16 C17 P18 123.09(15) . . ?
C11 C17 P18 116.45(14) . . ?
C17 P18 C25 106.53(9) . . ?
C17 P18 C28 105.00(9) . . ?
C25 P18 C28 105.18(9) . . ?
C17 P18 Fe1 97.66(6) . . ?
C25 P18 Fe1 132.23(7) . . ?
C28 P18 Fe1 107.41(7) . . ?
C20 C19 C21 109.9(2) . . ?
C20 C19 P2 109.28(15) . . ?
C21 C19 P2 111.10(15) . . ?
C20 C19 H67 110.0(15) . . ?
C21 C19 H67 107.5(15) . . ?
P2 C19 H67 109.0(15) . . ?
C19 C20 H68 112.4(16) . . ?
C19 C20 H69 110.4(16) . . ?
H68 C20 H69 112(2) . . ?
C19 C20 H70 112.5(17) . . ?
H68 C20 H70 103(2) . . ?
H69 C20 H70 106(2) . . ?
C19 C21 H71 108.7(16) . . ?
C19 C21 H72 114.1(15) . . ?
H71 C21 H72 107(2) . . ?
C19 C21 H73 110.5(14) . . ?
H71 C21 H73 108(2) . . ?
H72 C21 H73 108(2) . . ?
C23 C22 C24 111.4(2) . . ?
C23 C22 P2 113.75(16) . . ?
C24 C22 P2 109.55(15) . . ?
C23 C22 H74 108.1(13) . . ?
C24 C22 H74 109.2(13) . . ?
P2 C22 H74 104.6(13) . . ?
C22 C23 H75 113.0(17) . . ?
C22 C23 H76 110.5(15) . . ?
H75 C23 H76 104(2) . . ?
C22 C23 H77 112.5(16) . . ?
H75 C23 H77 111(2) . . ?
H76 C23 H77 106(2) . . ?
C22 C24 H78 110.3(15) . . ?
C22 C24 H79 114.0(14) . . ?
H78 C24 H79 107(2) . . ?
C22 C24 H80 110.1(15) . . ?
H78 C24 H80 109(2) . . ?
H79 C24 H80 106(2) . . ?
C26 C25 C27 111.68(19) . . ?
C26 C25 P18 109.99(15) . . ?
C27 C25 P18 109.14(15) . . ?
C26 C25 H81 109.1(14) . . ?
C27 C25 H81 107.8(14) . . ?
P18 C25 H81 109.1(14) . . ?
C25 C26 H82 109.0(19) . . ?
C25 C26 H83 109.4(15) . . ?
H82 C26 H83 107(2) . . ?
C25 C26 H84 109.5(15) . . ?
H82 C26 H84 112(2) . . ?
H83 C26 H84 110(2) . . ?
C25 C27 H85 108.7(16) . . ?
C25 C27 H86 113.3(17) . . ?
H85 C27 H86 108(2) . . ?
C25 C27 H87 108.8(18) . . ?
H85 C27 H87 109(2) . . ?
H86 C27 H87 109(2) . . ?
C29 C28 C30 110.31(18) . . ?
C29 C28 P18 108.41(14) . . ?
C30 C28 P18 115.06(15) . . ?
C29 C28 H88 108.2(12) . . ?
C30 C28 H88 110.2(13) . . ?
P18 C28 H88 104.4(13) . . ?
C28 C29 H89 113.5(15) . . ?
C28 C29 H90 111.5(13) . . ?
H89 C29 H90 108(2) . . ?
C28 C29 H91 110.4(16) . . ?
H89 C29 H91 106(2) . . ?
H90 C29 H91 107(2) . . ?
C28 C30 H92 108.3(14) . . ?
C28 C30 H93 109.9(15) . . ?
H92 C30 H93 103(2) . . ?
C28 C30 H94 111.4(16) . . ?
H92 C30 H94 115(2) . . ?
H93 C30 H94 109(2) . . ?
C32 N31 C39 95.61(15) . . ?
C32 N31 Fe1 134.87(13) . . ?
C39 N31 Fe1 126.52(13) . . ?
N31 C32 C45 99.99(15) . . ?
N31 C32 C33 100.19(15) . . ?
C45 C32 C33 105.47(15) . . ?
N31 C32 H95 113.4(12) . . ?
C45 C32 H95 118.4(12) . . ?
C33 C32 H95 116.7(12) . . ?
C34 C33 C38 121.16(19) . . ?
C34 C33 C32 133.68(19) . . ?
C38 C33 C32 105.16(17) . . ?
C33 C34 C35 118.1(2) . . ?
C33 C34 H96 122.2(15) . . ?
C35 C34 H96 119.6(15) . . ?
C36 C35 C34 120.7(2) . . ?
C36 C35 H97 120.1(16) . . ?
C34 C35 H97 119.0(16) . . ?
C35 C36 C37 120.9(2) . . ?
C35 C36 H98 120.5(16) . . ?
C37 C36 H98 118.5(16) . . ?
C38 C37 C36 118.2(2) . . ?
C38 C37 H99 121.0(14) . . ?
C36 C37 H99 120.8(14) . . ?
C37 C38 C33 120.8(2) . . ?
C37 C38 C39 134.3(2) . . ?
C33 C38 C39 104.89(17) . . ?
N31 C39 C38 100.16(15) . . ?
N31 C39 C40 99.88(16) . . ?
C38 C39 C40 105.81(16) . . ?
N31 C39 H100 115.9(13) . . ?
C38 C39 H100 116.3(14) . . ?
C40 C39 H100 116.3(13) . . ?
C41 C40 C45 121.34(19) . . ?
C41 C40 C39 133.8(2) . . ?
C45 C40 C39 104.81(16) . . ?
C40 C41 C42 117.5(2) . . ?
C40 C41 H101 123.0(14) . . ?
C42 C41 H101 119.5(14) . . ?
C43 C42 C41 121.3(2) . . ?
C43 C42 H102 120.0(15) . . ?
C41 C42 H102 118.5(15) . . ?
C42 C43 C44 120.7(2) . . ?
C42 C43 H103 118.8(17) . . ?
C44 C43 H103 120.4(17) . . ?
C45 C44 C43 117.9(2) . . ?
C45 C44 H104 119.6(14) . . ?
C43 C44 H104 122.4(14) . . ?
C44 C45 C40 121.14(19) . . ?
C44 C45 C32 133.62(19) . . ?
C40 C45 C32 105.24(16) . . ?
C47 C46 H105 107(2) . . ?
C47 C46 H106 114.3(19) . . ?
H105 C46 H106 107(3) . . ?
C47 C46 H107 111.6(17) . . ?
H105 C46 H107 111(3) . . ?
H106 C46 H107 105(2) . . ?
O48 C47 C46 108.9(2) . . ?
O48 C47 H108 107.5(16) . . ?
C46 C47 H108 108.1(16) . . ?
O48 C47 H109 110.5(17) . . ?
C46 C47 H109 108.7(17) . . ?
H108 C47 H109 113(2) . . ?
C47 O48 C49 112.31(18) . . ?
O48 C49 C50 109.1(2) . . ?
O48 C49 H110 108.5(13) . . ?
C50 C49 H110 113.3(13) . . ?
O48 C49 H111 108.9(15) . . ?
C50 C49 H111 111.1(15) . . ?
H110 C49 H111 105.8(19) . . ?
C49 C50 H112 109.8(16) . . ?
C49 C50 H113 108.3(17) . . ?
H112 C50 H113 111(2) . . ?
C49 C50 H114 111.0(18) . . ?
H112 C50 H114 105(2) . . ?
H113 C50 H114 112(2) . . ?
C52 C51 H117 109.5 . . ?
C52 C51 H116 109.5 . . ?
H117 C51 H116 109.5 . . ?
C52 C51 H115 109.5 . . ?
H117 C51 H115 109.5 . . ?
H116 C51 H115 109.5 . . ?
O53 C52 C51 114.3(6) . . ?
O53 C52 H118 108.7 . . ?
C51 C52 H118 108.7 . . ?
O53 C52 H119 108.7 . . ?
C51 C52 H119 108.7 . . ?
H118 C52 H119 107.6 . . ?
C52 O53 C52 180.0(5) 3_665 . ?
C52 O53 C54 67.2(4) 3_665 . ?
C52 O53 C54 112.8(4) . . ?
C52 O53 C54 112.8(4) 3_665 3_665 ?
C51 C54 O53 108.2(5) 3_665 . ?
C51 C54 H120 110.0 3_665 . ?
O53 C54 H120 110.0 . . ?
C51 C54 H121 110.0 3_665 . ?
O53 C54 H121 110.0 . . ?
H120 C54 H121 108.4 . . ?

loop_
_geom_bond_atom_site_label_1
_geom_bond_atom_site_label_2
_geom_bond_distance
_geom_bond_site_symmetry_2
_geom_bond_publ_flag
Fe1 N31 1.8956(16) . ?
Fe1 N10 1.9984(16) . ?
Fe1 P18 2.4079(6) . ?
Fe1 P2 2.4483(6) . ?
P2 C3 1.833(2) . ?
P2 C19 1.848(2) . ?
P2 C22 1.860(2) . ?
C3 C4 1.402(3) . ?
C3 C9 1.413(3) . ?
C4 C5 1.384(3) . ?
C4 H55 0.94(2) . ?
C5 C7 1.394(3) . ?
C5 C6 1.514(3) . ?
C6 H56 0.93(4) . ?
C6 H57 0.94(3) . ?
C6 H58 0.99(4) . ?
C7 C8 1.381(3) . ?
C7 H59 0.93(2) . ?
C8 C9 1.407(3) . ?
C8 H60 0.92(2) . ?
C9 N10 1.408(2) . ?
N10 C11 1.386(2) . ?
C11 C12 1.414(3) . ?
C11 C17 1.421(3) . ?
C12 C13 1.380(3) . ?
C12 H61 0.91(2) . ?
C13 C14 1.389(3) . ?
C13 H62 0.94(2) . ?
C14 C16 1.396(3) . ?
C14 C15 1.515(3) . ?
C15 H63 0.88(4) . ?
C15 H64 0.96(3) . ?
C15 H65 0.78(4) . ?
C16 C17 1.393(3) . ?
C16 H66 0.97(2) . ?
C17 P18 1.8177(19) . ?
P18 C25 1.842(2) . ?
P18 C28 1.860(2) . ?
C19 C20 1.529(3) . ?
C19 C21 1.529(3) . ?
C19 H67 0.98(3) . ?
C20 H68 0.96(3) . ?
C20 H69 1.00(3) . ?
C20 H70 0.98(3) . ?
C21 H71 0.98(3) . ?
C21 H72 0.94(3) . ?
C21 H73 0.96(3) . ?
C22 C23 1.523(3) . ?
C22 C24 1.525(3) . ?
C22 H74 0.94(2) . ?
C23 H75 0.98(3) . ?
C23 H76 1.04(3) . ?
C23 H77 0.94(3) . ?
C24 H78 1.04(3) . ?
C24 H79 1.03(3) . ?
C24 H80 0.99(3) . ?
C25 C26 1.525(3) . ?
C25 C27 1.526(3) . ?
C25 H81 0.95(2) . ?
C26 H82 0.86(3) . ?
C26 H83 0.94(3) . ?
C26 H84 0.95(3) . ?
C27 H85 0.96(3) . ?
C27 H86 0.99(3) . ?
C27 H87 0.98(3) . ?
C28 C29 1.525(3) . ?
C28 C30 1.531(3) . ?
C28 H88 0.97(2) . ?
C29 H89 1.02(3) . ?
C29 H90 0.96(2) . ?
C29 H91 0.94(3) . ?
C30 H92 0.97(3) . ?
C30 H93 1.01(3) . ?
C30 H94 0.97(3) . ?
N31 C32 1.482(3) . ?
N31 C39 1.485(2) . ?
C32 C45 1.535(3) . ?
C32 C33 1.535(3) . ?
C32 H95 0.99(2) . ?
C33 C34 1.376(3) . ?
C33 C38 1.402(3) . ?
C34 C35 1.404(3) . ?
C34 H96 0.87(2) . ?
C35 C36 1.380(3) . ?
C35 H97 0.92(3) . ?
C36 C37 1.403(3) . ?
C36 H98 0.96(3) . ?
C37 C38 1.376(3) . ?
C37 H99 0.93(2) . ?
C38 C39 1.535(3) . ?
C39 C40 1.541(3) . ?
C39 H100 0.92(2) . ?
C40 C41 1.377(3) . ?
C40 C45 1.401(3) . ?
C41 C42 1.400(3) . ?
C41 H101 0.92(2) . ?
C42 C43 1.386(4) . ?
C42 H102 0.91(2) . ?
C43 C44 1.401(3) . ?
C43 H103 0.88(3) . ?
C44 C45 1.376(3) . ?
C44 H104 0.94(2) . ?
C46 C47 1.496(4) . ?
C46 H105 0.97(3) . ?
C46 H106 1.04(4) . ?
C46 H107 0.98(3) . ?
C47 O48 1.416(3) . ?
C47 H108 1.03(3) . ?
C47 H109 1.01(3) . ?
O48 C49 1.422(3) . ?
C49 C50 1.496(4) . ?
C49 H110 1.00(2) . ?
C49 H111 0.94(3) . ?
C50 H112 0.97(3) . ?
C50 H113 1.07(3) . ?
C50 H114 0.92(3) . ?
C51 C52 1.395(7) . ?
C51 H117 0.9800 . ?
C51 H116 0.9800 . ?
C51 H115 0.9800 . ?
C52 O53 1.366(7) . ?
C52 H118 0.9900 . ?
C52 H119 0.9900 . ?
O53 C52 1.366(7) 3_665 ?
O53 C54 1.482(6) . ?
O53 C54 1.482(6) 3_665 ?
C54 C51 1.378(8) 3_665 ?
C54 H120 0.9900 . ?
C54 H121 0.9900 . ?

loop_
_geom_torsion_atom_site_label_1
_geom_torsion_atom_site_label_2
_geom_torsion_atom_site_label_3
_geom_torsion_atom_site_label_4
_geom_torsion
_geom_torsion_site_symmetry_1
_geom_torsion_site_symmetry_2
_geom_torsion_site_symmetry_3
_geom_torsion_site_symmetry_4
_geom_torsion_publ_flag
N31 Fe1 P2 C3 -107.16(8) . . . . ?
N10 Fe1 P2 C3 32.75(8) . . . . ?
P18 Fe1 P2 C3 105.31(6) . . . . ?
N31 Fe1 P2 C19 1.81(10) . . . . ?
N10 Fe1 P2 C19 141.72(9) . . . . ?
P18 Fe1 P2 C19 -145.72(8) . . . . ?
N31 Fe1 P2 C22 143.63(10) . . . . ?
N10 Fe1 P2 C22 -76.46(10) . . . . ?
P18 Fe1 P2 C22 -3.90(9) . . . . ?
C19 P2 C3 C4 26.41(19) . . . . ?
C22 P2 C3 C4 -83.46(18) . . . . ?
Fe1 P2 C3 C4 149.66(16) . . . . ?
C19 P2 C3 C9 -148.97(15) . . . . ?
C22 P2 C3 C9 101.15(16) . . . . ?
Fe1 P2 C3 C9 -25.72(14) . . . . ?
C9 C3 C4 C5 0.2(3) . . . . ?
P2 C3 C4 C5 -175.07(15) . . . . ?
C3 C4 C5 C7 0.2(3) . . . . ?
C3 C4 C5 C6 178.5(2) . . . . ?
C4 C5 C7 C8 0.0(3) . . . . ?
C6 C5 C7 C8 -178.3(2) . . . . ?
C5 C7 C8 C9 -0.6(3) . . . . ?
C7 C8 C9 N10 176.72(18) . . . . ?
C7 C8 C9 C3 0.9(3) . . . . ?
C4 C3 C9 C8 -0.7(3) . . . . ?
P2 C3 C9 C8 174.90(14) . . . . ?
C4 C3 C9 N10 -176.77(17) . . . . ?
P2 C3 C9 N10 -1.2(2) . . . . ?
C8 C9 N10 C11 55.3(3) . . . . ?
C3 C9 N10 C11 -128.84(19) . . . . ?
C8 C9 N10 Fe1 -138.23(16) . . . . ?
C3 C9 N10 Fe1 37.6(2) . . . . ?
N31 Fe1 N10 C11 -123.66(16) . . . . ?
P18 Fe1 N10 C11 -8.94(14) . . . . ?
P2 Fe1 N10 C11 123.49(15) . . . . ?
N31 Fe1 N10 C9 70.17(17) . . . . ?
P18 Fe1 N10 C9 -175.10(13) . . . . ?
P2 Fe1 N10 C9 -42.68(12) . . . . ?
C9 N10 C11 C12 -3.5(3) . . . . ?
Fe1 N10 C11 C12 -168.61(16) . . . . ?
C9 N10 C11 C17 172.61(17) . . . . ?
Fe1 N10 C11 C17 7.5(2) . . . . ?
N10 C11 C12 C13 176.3(2) . . . . ?
C17 C11 C12 C13 0.1(3) . . . . ?
C11 C12 C13 C14 -0.1(3) . . . . ?
C12 C13 C14 C16 -0.1(3) . . . . ?
C12 C13 C14 C15 -178.6(2) . . . . ?
C13 C14 C16 C17 0.3(3) . . . . ?
C15 C14 C16 C17 178.8(2) . . . . ?
C14 C16 C17 C11 -0.4(3) . . . . ?
C14 C16 C17 P18 -176.91(16) . . . . ?
N10 C11 C17 C16 -176.29(18) . . . . ?
C12 C11 C17 C16 0.2(3) . . . . ?
N10 C11 C17 P18 0.5(2) . . . . ?
C12 C11 C17 P18 176.90(15) . . . . ?
C16 C17 P18 C25 32.5(2) . . . . ?
C11 C17 P18 C25 -144.18(15) . . . . ?
C16 C17 P18 C28 -78.78(19) . . . . ?
C11 C17 P18 C28 104.58(16) . . . . ?
C16 C17 P18 Fe1 170.82(16) . . . . ?
C11 C17 P18 Fe1 -5.82(15) . . . . ?
N31 Fe1 P18 C17 147.53(8) . . . . ?
N10 Fe1 P18 C17 6.81(8) . . . . ?
P2 Fe1 P18 C17 -64.85(7) . . . . ?
N31 Fe1 P18 C25 -91.82(11) . . . . ?
N10 Fe1 P18 C25 127.46(10) . . . . ?
P2 Fe1 P18 C25 55.80(10) . . . . ?
N31 Fe1 P18 C28 39.12(9) . . . . ?
N10 Fe1 P18 C28 -101.60(8) . . . . ?
P2 Fe1 P18 C28 -173.26(7) . . . . ?
C3 P2 C19 C20 -179.83(17) . . . . ?
C22 P2 C19 C20 -69.40(19) . . . . ?
Fe1 P2 C19 C20 79.14(18) . . . . ?
C3 P2 C19 C21 58.68(18) . . . . ?
C22 P2 C19 C21 169.11(16) . . . . ?
Fe1 P2 C19 C21 -42.35(18) . . . . ?
C3 P2 C22 C23 56.73(19) . . . . ?
C19 P2 C22 C23 -54.1(2) . . . . ?
Fe1 P2 C22 C23 158.85(15) . . . . ?
C3 P2 C22 C24 -68.63(17) . . . . ?
C19 P2 C22 C24 -179.42(16) . . . . ?
Fe1 P2 C22 C24 33.49(19) . . . . ?
C17 P18 C25 C26 65.47(17) . . . . ?
C28 P18 C25 C26 176.58(15) . . . . ?
Fe1 P18 C25 C26 -51.73(18) . . . . ?
C17 P18 C25 C27 -171.69(17) . . . . ?
C28 P18 C25 C27 -60.58(19) . . . . ?
Fe1 P18 C25 C27 71.11(19) . . . . ?
C17 P18 C28 C29 -57.80(15) . . . . ?
C25 P18 C28 C29 -170.00(14) . . . . ?
Fe1 P18 C28 C29 45.42(14) . . . . ?
C17 P18 C28 C30 66.22(17) . . . . ?
C25 P18 C28 C30 -45.98(18) . . . . ?
Fe1 P18 C28 C30 169.44(14) . . . . ?
N10 Fe1 N31 C32 23.4(2) . . . . ?
P18 Fe1 N31 C32 -81.24(19) . . . . ?
P2 Fe1 N31 C32 125.02(18) . . . . ?
N10 Fe1 N31 C39 178.70(14) . . . . ?
P18 Fe1 N31 C39 74.10(16) . . . . ?
P2 Fe1 N31 C39 -79.63(16) . . . . ?
C39 N31 C32 C45 54.18(17) . . . . ?
Fe1 N31 C32 C45 -145.50(16) . . . . ?
C39 N31 C32 C33 -53.69(16) . . . . ?
Fe1 N31 C32 C33 106.63(18) . . . . ?
N31 C32 C33 C34 -145.3(2) . . . . ?
C45 C32 C33 C34 111.2(2) . . . . ?
N31 C32 C33 C38 33.89(18) . . . . ?
C45 C32 C33 C38 -69.56(19) . . . . ?
C38 C33 C34 C35 -1.1(3) . . . . ?
C32 C33 C34 C35 178.0(2) . . . . ?
C33 C34 C35 C36 0.5(3) . . . . ?
C34 C35 C36 C37 0.5(3) . . . . ?
C35 C36 C37 C38 -0.9(3) . . . . ?
C36 C37 C38 C33 0.3(3) . . . . ?
C36 C37 C38 C39 -178.3(2) . . . . ?
C34 C33 C38 C37 0.7(3) . . . . ?
C32 C33 C38 C37 -178.60(18) . . . . ?
C34 C33 C38 C39 179.71(17) . . . . ?
C32 C33 C38 C39 0.37(19) . . . . ?
C32 N31 C39 C38 53.98(17) . . . . ?
Fe1 N31 C39 C38 -108.74(16) . . . . ?
C32 N31 C39 C40 -54.22(17) . . . . ?
Fe1 N31 C39 C40 143.06(14) . . . . ?
C37 C38 C39 N31 144.3(2) . . . . ?
C33 C38 C39 N31 -34.42(19) . . . . ?
C37 C38 C39 C40 -112.2(2) . . . . ?
C33 C38 C39 C40 68.99(19) . . . . ?
N31 C39 C40 C41 -144.9(2) . . . . ?
C38 C39 C40 C41 111.4(2) . . . . ?
N31 C39 C40 C45 34.37(19) . . . . ?
C38 C39 C40 C45 -69.25(19) . . . . ?
C45 C40 C41 C42 0.0(3) . . . . ?
C39 C40 C41 C42 179.2(2) . . . . ?
C40 C41 C42 C43 0.6(3) . . . . ?
C41 C42 C43 C44 -0.1(3) . . . . ?
C42 C43 C44 C45 -1.0(3) . . . . ?
C43 C44 C45 C40 1.7(3) . . . . ?
C43 C44 C45 C32 -179.0(2) . . . . ?
C41 C40 C45 C44 -1.2(3) . . . . ?
C39 C40 C45 C44 179.41(19) . . . . ?
C41 C40 C45 C32 179.32(18) . . . . ?
C39 C40 C45 C32 -0.1(2) . . . . ?
N31 C32 C45 C44 146.3(2) . . . . ?
C33 C32 C45 C44 -110.1(2) . . . . ?
N31 C32 C45 C40 -34.30(19) . . . . ?
C33 C32 C45 C40 69.30(19) . . . . ?
C46 C47 O48 C49 171.4(2) . . . . ?
C47 O48 C49 C50 173.0(2) . . . . ?
